data_7120409
loop_
_publ_author_name
'Mao, Xiao Feng'
'Zhu, Xiao-Ping'
'Li, Deng Yuan'
'Jiang, Liang-Liang'
'Liu, Pei Nian'

_publ_section_title
;
 Cascade reaction of alkynols and 1-(2-aminophenyl)prop-2-ynols to form a
 fused 5,5,6-tricyclic system: formation of four bonds in a single
 reaction
;
_journal_name_full 'Chem. Commun.'
_journal_paper_doi 10.1039/C7CC04126H
_journal_year 2017
_chemical_formula_moiety 'C38 H30 Cl N O4 S'
_chemical_formula_sum 'C38 H30 Cl N O4 S'
_chemical_formula_weight 632.14
_chemical_name_systematic
;
 ?
;
_space_group_crystal_system orthorhombic
_space_group_IT_number 61
_space_group_name_Hall '-P 2ac 2ab'
_space_group_name_H-M_alt 'P b c a'
_symmetry_space_group_name_Hall '-P 2ac 2ab'
_symmetry_space_group_name_H-M 'P b c a'
_atom_sites_solution_hydrogens geom
_atom_sites_solution_primary dual
_audit_block_doi 10.5517/ccdc.csd.cc1p3kv6
_audit_creation_date 2017-03-28
_audit_creation_method
;
Olex2 1.2
(compiled 2017.01.04 svn.r3372 for OlexSys, GUI svn.r5324)
;
_audit_update_record
;
2017-05-26 deposited with the CCDC.
2017-07-10 downloaded from the CCDC.
;
_cell_angle_alpha 90
_cell_angle_beta 90
_cell_angle_gamma 90
_cell_formula_units_Z 8
_cell_length_a 11.9530(11)
_cell_length_b 16.5209(14)
_cell_length_c 31.646(3)
_cell_measurement_reflns_used 9918
_cell_measurement_temperature 296(2)
_cell_measurement_theta_max 27.253
_cell_measurement_theta_min 2.20
_cell_volume 6249.3(10)
_computing_cell_refinement 'SAINT v7.68A (Bruker, 2009)'
_computing_data_reduction 'SAINT v7.68A (Bruker, 2009)'
_computing_molecular_graphics 'Olex2 (Dolomanov et al., 2009)'
_computing_publication_material 'Olex2 (Dolomanov et al., 2009)'
_computing_structure_refinement 'XL (Sheldrick, 2008)'
_computing_structure_solution 'ShelXT (Sheldrick, 2015)'
_diffrn_ambient_temperature 296.15
_diffrn_measured_fraction_theta_full 1.000
_diffrn_measured_fraction_theta_max 0.998
_diffrn_measurement_device_type 'Bruker APEX-II CCD'
_diffrn_measurement_method '\f and \w scans'
_diffrn_radiation_monochromator graphite
_diffrn_radiation_type MoK\a
_diffrn_radiation_wavelength 0.71073
_diffrn_reflns_av_R_equivalents 0.0505
_diffrn_reflns_av_unetI/netI 0.0364
_diffrn_reflns_Laue_measured_fraction_full 1.000
_diffrn_reflns_Laue_measured_fraction_max 0.998
_diffrn_reflns_limit_h_max 17
_diffrn_reflns_limit_h_min -15
_diffrn_reflns_limit_k_max 23
_diffrn_reflns_limit_k_min -23
_diffrn_reflns_limit_l_max 40
_diffrn_reflns_limit_l_min -45
_diffrn_reflns_number 60012
_diffrn_reflns_point_group_measured_fraction_full 1.000
_diffrn_reflns_point_group_measured_fraction_max 0.998
_diffrn_reflns_theta_full 25.242
_diffrn_reflns_theta_max 30.605
_diffrn_reflns_theta_min 2.135
_diffrn_standards_number 0
_exptl_absorpt_coefficient_mu 0.232
_exptl_absorpt_correction_T_max 0.7461
_exptl_absorpt_correction_T_min 0.6800
_exptl_absorpt_correction_type multi-scan
_exptl_absorpt_process_details
'SADABS-2008/1 (Bruker,2008) was used for absorption correction. wR2(int) was 0.0705 before and 0.0466 after correction. The Ratio of minimum to maximum transmission is 0.9114. The \l/2 correction factor is 0.0015.'
_exptl_crystal_colour colourless
_exptl_crystal_density_diffrn 1.344
_exptl_crystal_description block
_exptl_crystal_F_000 2640
_exptl_crystal_size_max 0.33
_exptl_crystal_size_mid 0.3
_exptl_crystal_size_min 0.28
_refine_diff_density_max 0.519
_refine_diff_density_min -0.570
_refine_diff_density_rms 0.055
_refine_ls_extinction_method none
_refine_ls_goodness_of_fit_ref 1.054
_refine_ls_hydrogen_treatment constr
_refine_ls_matrix_type full
_refine_ls_number_parameters 408
_refine_ls_number_reflns 9594
_refine_ls_number_restraints 0
_refine_ls_restrained_S_all 1.054
_refine_ls_R_factor_all 0.1270
_refine_ls_R_factor_gt 0.0692
_refine_ls_shift/su_max 0.007
_refine_ls_shift/su_mean 0.000
_refine_ls_structure_factor_coef Fsqd
_refine_ls_weighting_details 'w=1/[\s^2^(Fo^2^)+(0.0539P)^2^+5.3755P] where P=(Fo^2^+2Fc^2^)/3'
_refine_ls_weighting_scheme calc
_refine_ls_wR_factor_gt 0.1460
_refine_ls_wR_factor_ref 0.1787
_reflns_Friedel_coverage 0.000
_reflns_number_gt 5649
_reflns_number_total 9594
_reflns_threshold_expression 'I > 2\s(I)'
_cod_data_source_file c7cc04126h2.cif
_cod_data_source_block mo_dm17188_0m
_cod_original_cell_volume 6249.3(9)
_cod_database_code 7120409
_shelxl_version_number 2014-3
_shelx_space_group_comment
;
The symmetry employed for this shelxl refinement is uniquely defined
by the following loop, which should always be used as a source of
symmetry information in preference to the above space-group names.
They are only intended as comments.
;
_shelx_estimated_absorpt_t_max 0.938
_shelx_estimated_absorpt_t_min 0.927
_olex2_refinement_description
;
1. Fixed Uiso
 At 1.2 times of:
  All C(H) groups, All C(H,H) groups
 At 1.5 times of:
  All C(H,H,H) groups
2.a Ternary CH refined with riding coordinates:
 C10(H10), C11(H11)
2.b Secondary CH2 refined with riding coordinates:
 C1(H1A,H1B)
2.c Aromatic/amide H refined with riding coordinates:
 C3(H3), C4(H4), C6(H6), C14(H14), C15(H15), C16(H16), C17(H17), C18(H18),
 C20(H20), C21(H21), C22(H22), C23(H23), C26(H26), C27(H27), C29(H29), C30(H30),
  C33(H33), C34(H34), C36(H36), C37(H37)
2.d Idealised Me refined as rotating group:
 C31(H31A,H31B,H31C), C38(H38A,H38B,H38C)
;
_olex2_submission_special_instructions 'No special instructions were received'

loop_
_space_group_symop_operation_xyz
'x, y, z'
'-x+1/2, -y, z+1/2'
'-x, y+1/2, -z+1/2'
'x+1/2, -y+1/2, -z'
'-x, -y, -z'
'x-1/2, y, -z-1/2'
'x, -y-1/2, z-1/2'
'-x-1/2, y-1/2, z'

loop_
_atom_site_label
_atom_site_type_symbol
_atom_site_fract_x
_atom_site_fract_y
_atom_site_fract_z
_atom_site_U_iso_or_equiv
_atom_site_adp_type
_atom_site_occupancy
_atom_site_site_symmetry_order
_atom_site_calc_flag
_atom_site_refinement_flags_posn
Cl1 Cl 0.43347(8) -0.01755(6) 0.16920(2) 0.0774(3) Uani 1 1 d .
S1 S 0.49434(7) 0.22377(4) 0.46546(2) 0.0567(2) Uani 1 1 d .
O1 O 0.31663(14) 0.10825(10) 0.36754(5) 0.0452(4) Uani 1 1 d .
O2 O 0.6130(2) 0.34303(13) 0.15210(7) 0.0832(7) Uani 1 1 d .
O3 O 0.3910(2) 0.18331(13) 0.47265(6) 0.0726(6) Uani 1 1 d .
O4 O 0.5831(2) 0.21654(14) 0.49525(6) 0.0790(7) Uani 1 1 d .
N1 N 0.54248(19) 0.19056(13) 0.41997(6) 0.0473(5) Uani 1 1 d .
C1 C 0.2706(2) 0.03950(17) 0.34640(8) 0.0526(6) Uani 1 1 d .
H1A H 0.1897 0.0443 0.3463 0.063 Uiso 1 1 calc R
H1B H 0.2895 -0.0088 0.3623 0.063 Uiso 1 1 calc R
C2 C 0.3103(2) 0.02901(15) 0.30164(8) 0.0450(6) Uani 1 1 d .
C3 C 0.2535(3) -0.02380(17) 0.27498(9) 0.0560(7) Uani 1 1 d .
H3 H 0.1900 -0.0502 0.2849 0.067 Uiso 1 1 calc R
C4 C 0.2891(3) -0.03791(17) 0.23403(9) 0.0585(7) Uani 1 1 d .
H4 H 0.2505 -0.0733 0.2165 0.070 Uiso 1 1 calc R
C5 C 0.3834(3) 0.00186(16) 0.21993(8) 0.0516(6) Uani 1 1 d .
C6 C 0.4408(2) 0.05555(15) 0.24516(7) 0.0458(6) Uani 1 1 d .
H6 H 0.5034 0.0823 0.2347 0.055 Uiso 1 1 calc R
C7 C 0.4045(2) 0.06968(13) 0.28661(7) 0.0393(5) Uani 1 1 d .
C8 C 0.4594(2) 0.12710(13) 0.31560(7) 0.0366(5) Uani 1 1 d .
C9 C 0.5153(2) 0.19517(13) 0.30805(7) 0.0379(5) Uani 1 1 d .
C10 C 0.5415(2) 0.24042(13) 0.34862(7) 0.0414(5) Uani 1 1 d .
H10 H 0.5212 0.2977 0.3463 0.050 Uiso 1 1 calc R
C11 C 0.4701(2) 0.19725(14) 0.38241(7) 0.0400(5) Uani 1 1 d .
H11 H 0.4034 0.2294 0.3890 0.048 Uiso 1 1 calc R
C12 C 0.43582(19) 0.11435(13) 0.36227(7) 0.0364(5) Uani 1 1 d .
C13 C 0.4966(2) 0.04307(14) 0.38235(7) 0.0409(5) Uani 1 1 d .
C14 C 0.4588(3) 0.01325(17) 0.42085(8) 0.0551(7) Uani 1 1 d .
H14 H 0.3942 0.0346 0.4328 0.066 Uiso 1 1 calc R
C15 C 0.5156(3) -0.04749(19) 0.44145(10) 0.0692(9) Uani 1 1 d .
H15 H 0.4891 -0.0671 0.4671 0.083 Uiso 1 1 calc R
C16 C 0.6112(3) -0.0792(2) 0.42425(11) 0.0742(9) Uani 1 1 d .
H16 H 0.6496 -0.1202 0.4382 0.089 Uiso 1 1 calc R
C17 C 0.6504(3) -0.05016(19) 0.38617(11) 0.0689(9) Uani 1 1 d .
H17 H 0.7150 -0.0719 0.3744 0.083 Uiso 1 1 calc R
C18 C 0.5936(2) 0.01142(16) 0.36540(8) 0.0515(6) Uani 1 1 d .
H18 H 0.6210 0.0314 0.3400 0.062 Uiso 1 1 calc R
C19 C 0.6587(2) 0.23043(14) 0.36540(8) 0.0465(6) Uani 1 1 d .
C20 C 0.7606(3) 0.2416(2) 0.34586(10) 0.0708(9) Uani 1 1 d .
H20 H 0.7642 0.2599 0.3181 0.085 Uiso 1 1 calc R
C21 C 0.8569(3) 0.2250(3) 0.36817(14) 0.0957(13) Uani 1 1 d .
H21 H 0.9261 0.2321 0.3553 0.115 Uiso 1 1 calc R
C22 C 0.8521(3) 0.1982(3) 0.40926(15) 0.0969(13) Uani 1 1 d .
H22 H 0.9182 0.1889 0.4240 0.116 Uiso 1 1 calc R
C23 C 0.7515(3) 0.1850(2) 0.42894(11) 0.0744(9) Uani 1 1 d .
H23 H 0.7482 0.1650 0.4564 0.089 Uiso 1 1 calc R
C24 C 0.6549(2) 0.20258(15) 0.40657(8) 0.0484(6) Uani 1 1 d .
C25 C 0.5474(2) 0.23189(13) 0.26691(7) 0.0393(5) Uani 1 1 d .
C26 C 0.6364(2) 0.20463(15) 0.24300(8) 0.0500(6) Uani 1 1 d .
H26 H 0.6797 0.1619 0.2529 0.060 Uiso 1 1 calc R
C27 C 0.6623(2) 0.24028(16) 0.20422(9) 0.0546(7) Uani 1 1 d .
H27 H 0.7218 0.2210 0.1882 0.066 Uiso 1 1 calc R
C28 C 0.5986(3) 0.30463(16) 0.18993(8) 0.0533(7) Uani 1 1 d .
C29 C 0.5123(3) 0.33386(17) 0.21401(8) 0.0571(7) Uani 1 1 d .
H29 H 0.4707 0.3779 0.2046 0.069 Uiso 1 1 calc R
C30 C 0.4872(2) 0.29814(15) 0.25201(8) 0.0490(6) Uani 1 1 d .
H30 H 0.4287 0.3186 0.2682 0.059 Uiso 1 1 calc R
C31 C 0.6809(4) 0.3079(3) 0.12221(13) 0.1153(18) Uani 1 1 d .
H31A H 0.6729 0.3362 0.0959 0.173 Uiso 1 1 calc GR
H31B H 0.6599 0.2523 0.1185 0.173 Uiso 1 1 calc GR
H31C H 0.7574 0.3108 0.1314 0.173 Uiso 1 1 calc GR
C32 C 0.4634(3) 0.32767(16) 0.45787(7) 0.0506(7) Uani 1 1 d .
C33 C 0.3563(3) 0.35421(19) 0.46385(9) 0.0619(8) Uani 1 1 d .
H33 H 0.2999 0.3177 0.4707 0.074 Uiso 1 1 calc R
C34 C 0.3322(3) 0.4360(2) 0.45972(10) 0.0728(9) Uani 1 1 d .
H34 H 0.2595 0.4538 0.4646 0.087 Uiso 1 1 calc R
C35 C 0.4128(3) 0.49133(19) 0.44865(9) 0.0654(8) Uani 1 1 d .
C36 C 0.5200(3) 0.46318(19) 0.44200(9) 0.0681(9) Uani 1 1 d .
H36 H 0.5756 0.4994 0.4340 0.082 Uiso 1 1 calc R
C37 C 0.5466(3) 0.38208(19) 0.44699(9) 0.0655(8) Uani 1 1 d .
H37 H 0.6198 0.3644 0.4431 0.079 Uiso 1 1 calc R
C38 C 0.3861(4) 0.5803(2) 0.44405(13) 0.0963(13) Uani 1 1 d .
H38A H 0.4355 0.6113 0.4617 0.145 Uiso 1 1 calc GR
H38B H 0.3101 0.5899 0.4525 0.145 Uiso 1 1 calc GR
H38C H 0.3958 0.5962 0.4151 0.145 Uiso 1 1 calc GR

loop_
_atom_site_aniso_label
_atom_site_aniso_U_11
_atom_site_aniso_U_22
_atom_site_aniso_U_33
_atom_site_aniso_U_23
_atom_site_aniso_U_13
_atom_site_aniso_U_12
Cl1 0.1011(7) 0.0867(6) 0.0443(3) -0.0212(4) -0.0012(4) -0.0165(5)
S1 0.0842(6) 0.0539(4) 0.0320(3) 0.0006(3) 0.0001(3) -0.0135(4)
O1 0.0416(10) 0.0479(10) 0.0460(9) -0.0057(7) 0.0039(7) -0.0034(8)
O2 0.119(2) 0.0644(13) 0.0657(13) 0.0253(11) 0.0320(14) 0.0131(13)
O3 0.0960(17) 0.0671(13) 0.0546(11) 0.0016(10) 0.0217(11) -0.0256(12)
O4 0.117(2) 0.0812(15) 0.0389(9) 0.0029(10) -0.0221(11) -0.0062(14)
N1 0.0586(14) 0.0487(12) 0.0346(9) -0.0021(8) -0.0067(9) -0.0051(10)
C1 0.0496(16) 0.0563(16) 0.0518(14) -0.0055(12) 0.0034(12) -0.0133(13)
C2 0.0462(14) 0.0418(13) 0.0469(12) -0.0031(10) -0.0043(11) -0.0025(11)
C3 0.0529(16) 0.0530(15) 0.0622(16) -0.0046(13) -0.0056(14) -0.0146(13)
C4 0.0623(18) 0.0556(16) 0.0575(15) -0.0137(13) -0.0150(14) -0.0117(14)
C5 0.0647(18) 0.0514(15) 0.0386(12) -0.0083(10) -0.0108(12) -0.0020(13)
C6 0.0550(16) 0.0436(12) 0.0390(11) -0.0026(10) -0.0028(11) -0.0066(11)
C7 0.0457(14) 0.0350(11) 0.0370(11) -0.0018(9) -0.0050(10) -0.0023(10)
C8 0.0435(13) 0.0323(11) 0.0340(10) 0.0006(8) -0.0036(9) -0.0011(9)
C9 0.0466(14) 0.0327(10) 0.0342(10) 0.0012(8) -0.0042(9) 0.0019(10)
C10 0.0560(15) 0.0287(10) 0.0394(11) 0.0005(9) -0.0051(10) -0.0032(10)
C11 0.0494(14) 0.0350(11) 0.0356(10) -0.0024(9) -0.0026(10) 0.0017(10)
C12 0.0396(13) 0.0336(11) 0.0359(10) -0.0004(8) 0.0007(9) -0.0027(9)
C13 0.0494(14) 0.0353(11) 0.0380(11) 0.0014(9) -0.0008(10) -0.0035(10)
C14 0.0674(19) 0.0487(15) 0.0494(14) 0.0099(11) 0.0080(13) 0.0031(13)
C15 0.091(2) 0.0615(18) 0.0551(16) 0.0225(14) 0.0019(16) 0.0028(18)
C16 0.086(2) 0.0586(19) 0.078(2) 0.0218(16) -0.0114(19) 0.0146(18)
C17 0.070(2) 0.0615(18) 0.076(2) 0.0096(15) 0.0017(17) 0.0200(16)
C18 0.0577(17) 0.0472(14) 0.0497(13) 0.0014(11) 0.0048(12) 0.0024(13)
C19 0.0538(15) 0.0367(12) 0.0492(13) -0.0008(10) -0.0066(12) -0.0116(11)
C20 0.064(2) 0.080(2) 0.0683(18) 0.0040(16) -0.0012(16) -0.0285(17)
C21 0.054(2) 0.127(4) 0.106(3) 0.007(3) -0.005(2) -0.025(2)
C22 0.057(2) 0.120(3) 0.114(3) 0.017(3) -0.025(2) -0.005(2)
C23 0.073(2) 0.079(2) 0.0708(19) 0.0115(17) -0.0268(18) -0.0031(18)
C24 0.0541(16) 0.0429(13) 0.0480(13) 0.0001(10) -0.0085(12) -0.0056(12)
C25 0.0496(14) 0.0321(11) 0.0363(10) 0.0019(9) -0.0034(10) -0.0047(10)
C26 0.0579(17) 0.0396(12) 0.0524(14) 0.0063(11) 0.0034(12) 0.0069(12)
C27 0.0599(17) 0.0493(15) 0.0547(14) 0.0001(12) 0.0157(13) -0.0023(13)
C28 0.0726(19) 0.0409(13) 0.0463(13) 0.0089(11) 0.0064(13) -0.0076(13)
C29 0.071(2) 0.0480(14) 0.0522(14) 0.0139(12) 0.0015(14) 0.0119(14)
C30 0.0558(16) 0.0438(13) 0.0474(12) 0.0054(11) 0.0017(12) 0.0054(12)
C31 0.162(4) 0.095(3) 0.090(3) 0.034(2) 0.072(3) 0.038(3)
C32 0.0702(19) 0.0526(15) 0.0292(10) -0.0079(10) 0.0005(11) -0.0135(13)
C33 0.069(2) 0.0650(18) 0.0514(15) -0.0066(13) -0.0051(14) -0.0177(16)
C34 0.070(2) 0.075(2) 0.074(2) -0.0127(17) -0.0192(17) -0.0014(18)
C35 0.085(2) 0.0604(18) 0.0512(15) -0.0081(13) -0.0236(16) -0.0075(17)
C36 0.094(3) 0.0556(18) 0.0549(16) -0.0043(13) 0.0018(16) -0.0257(18)
C37 0.072(2) 0.0622(19) 0.0626(17) -0.0102(14) 0.0129(15) -0.0166(16)
C38 0.124(3) 0.060(2) 0.105(3) -0.005(2) -0.046(3) -0.003(2)

loop_
_atom_type_symbol
_atom_type_description
_atom_type_scat_dispersion_real
_atom_type_scat_dispersion_imag
_atom_type_scat_source
C C 0.0033 0.0016 'International Tables Vol C Tables 4.2.6.8 and 6.1.1.4'
H H 0.0000 0.0000 'International Tables Vol C Tables 4.2.6.8 and 6.1.1.4'
Cl Cl 0.1484 0.1585 'International Tables Vol C Tables 4.2.6.8 and 6.1.1.4'
N N 0.0061 0.0033 'International Tables Vol C Tables 4.2.6.8 and 6.1.1.4'
O O 0.0106 0.0060 'International Tables Vol C Tables 4.2.6.8 and 6.1.1.4'
S S 0.1246 0.1234 'International Tables Vol C Tables 4.2.6.8 and 6.1.1.4'

loop_
_geom_angle_atom_site_label_1
_geom_angle_atom_site_label_2
_geom_angle_atom_site_label_3
_geom_angle
O3 S1 O4 120.08(14)
O3 S1 N1 106.67(12)
O3 S1 C32 107.18(15)
O4 S1 N1 106.91(13)
O4 S1 C32 109.07(13)
N1 S1 C32 106.12(11)
C1 O1 C12 112.53(18)
C28 O2 C31 118.8(3)
C11 N1 S1 118.40(17)
C24 N1 S1 123.01(17)
C24 N1 C11 107.65(19)
O1 C1 H1A 108.7
O1 C1 H1B 108.7
O1 C1 C2 114.3(2)
H1A C1 H1B 107.6
C2 C1 H1A 108.7
C2 C1 H1B 108.7
C3 C2 C1 119.3(2)
C3 C2 C7 119.3(2)
C7 C2 C1 121.4(2)
C2 C3 H3 119.2
C4 C3 C2 121.5(3)
C4 C3 H3 119.2
C3 C4 H4 120.8
C5 C4 C3 118.3(2)
C5 C4 H4 120.8
C4 C5 Cl1 119.4(2)
C6 C5 Cl1 118.8(2)
C6 C5 C4 121.8(2)
C5 C6 H6 120.1
C5 C6 C7 119.7(2)
C7 C6 H6 120.1
C2 C7 C6 119.3(2)
C2 C7 C8 117.2(2)
C6 C7 C8 123.5(2)
C7 C8 C12 115.69(19)
C9 C8 C7 131.0(2)
C9 C8 C12 112.69(19)
C8 C9 C10 111.58(19)
C8 C9 C25 129.2(2)
C25 C9 C10 119.11(19)
C9 C10 H10 111.2
C9 C10 C11 104.16(18)
C11 C10 H10 111.2
C19 C10 C9 115.8(2)
C19 C10 H10 111.2
C19 C10 C11 102.67(19)
N1 C11 C10 105.60(19)
N1 C11 H11 110.3
N1 C11 C12 114.60(18)
C10 C11 H11 110.3
C10 C11 C12 105.50(17)
C12 C11 H11 110.3
O1 C12 C8 107.86(18)
O1 C12 C11 105.87(18)
O1 C12 C13 111.75(18)
C8 C12 C11 103.06(17)
C8 C12 C13 115.12(19)
C13 C12 C11 112.44(18)
C14 C13 C12 119.0(2)
C18 C13 C12 122.1(2)
C18 C13 C14 118.7(2)
C13 C14 H14 119.6
C15 C14 C13 120.9(3)
C15 C14 H14 119.6
C14 C15 H15 119.9
C16 C15 C14 120.1(3)
C16 C15 H15 119.9
C15 C16 H16 120.1
C15 C16 C17 119.9(3)
C17 C16 H16 120.1
C16 C17 H17 119.9
C16 C17 C18 120.2(3)
C18 C17 H17 119.9
C13 C18 C17 120.3(3)
C13 C18 H18 119.9
C17 C18 H18 119.9
C20 C19 C10 130.4(2)
C20 C19 C24 119.7(3)
C24 C19 C10 109.8(2)
C19 C20 H20 120.6
C21 C20 C19 118.8(3)
C21 C20 H20 120.6
C20 C21 H21 119.6
C22 C21 C20 120.9(4)
C22 C21 H21 119.6
C21 C22 H22 119.4
C23 C22 C21 121.2(4)
C23 C22 H22 119.4
C22 C23 H23 121.1
C22 C23 C24 117.7(3)
C24 C23 H23 121.1
C19 C24 N1 111.0(2)
C19 C24 C23 121.6(3)
C23 C24 N1 127.3(3)
C26 C25 C9 123.1(2)
C26 C25 C30 118.0(2)
C30 C25 C9 118.9(2)
C25 C26 H26 119.5
C25 C26 C27 121.0(2)
C27 C26 H26 119.5
C26 C27 H27 120.4
C28 C27 C26 119.3(3)
C28 C27 H27 120.4
O2 C28 C27 125.0(3)
O2 C28 C29 114.8(3)
C29 C28 C27 120.2(2)
C28 C29 H29 120.0
C28 C29 C30 120.0(3)
C30 C29 H29 120.0
C25 C30 H30 119.3
C29 C30 C25 121.4(3)
C29 C30 H30 119.3
O2 C31 H31A 109.5
O2 C31 H31B 109.5
O2 C31 H31C 109.5
H31A C31 H31B 109.5
H31A C31 H31C 109.5
H31B C31 H31C 109.5
C33 C32 S1 119.2(2)
C33 C32 C37 120.0(3)
C37 C32 S1 120.8(3)
C32 C33 H33 120.2
C32 C33 C34 119.6(3)
C34 C33 H33 120.2
C33 C34 H34 119.1
C35 C34 C33 121.8(3)
C35 C34 H34 119.1
C34 C35 C36 117.8(3)
C34 C35 C38 121.6(4)
C36 C35 C38 120.6(3)
C35 C36 H36 119.3
C35 C36 C37 121.5(3)
C37 C36 H36 119.3
C32 C37 C36 119.4(3)
C32 C37 H37 120.3
C36 C37 H37 120.3
C35 C38 H38A 109.5
C35 C38 H38B 109.5
C35 C38 H38C 109.5
H38A C38 H38B 109.5
H38A C38 H38C 109.5
H38B C38 H38C 109.5

loop_
_geom_bond_atom_site_label_1
_geom_bond_atom_site_label_2
_geom_bond_distance
Cl1 C5 1.743(3)
S1 O3 1.422(2)
S1 O4 1.424(2)
S1 N1 1.645(2)
S1 C32 1.772(3)
O1 C1 1.428(3)
O1 C12 1.438(3)
O2 C28 1.366(3)
O2 C31 1.375(4)
N1 C11 1.474(3)
N1 C24 1.423(4)
C1 H1A 0.9700
C1 H1B 0.9700
C1 C2 1.504(3)
C2 C3 1.391(3)
C2 C7 1.395(3)
C3 H3 0.9300
C3 C4 1.384(4)
C4 H4 0.9300
C4 C5 1.379(4)
C5 C6 1.377(3)
C6 H6 0.9300
C6 C7 1.401(3)
C7 C8 1.474(3)
C8 C9 1.330(3)
C8 C12 1.518(3)
C9 C10 1.518(3)
C9 C25 1.487(3)
C10 H10 0.9800
C10 C11 1.543(3)
C10 C19 1.507(4)
C11 H11 0.9800
C11 C12 1.565(3)
C12 C13 1.523(3)
C13 C14 1.390(3)
C13 C18 1.380(4)
C14 H14 0.9300
C14 C15 1.376(4)
C15 H15 0.9300
C15 C16 1.369(5)
C16 H16 0.9300
C16 C17 1.379(5)
C17 H17 0.9300
C17 C18 1.388(4)
C18 H18 0.9300
C19 C20 1.378(4)
C19 C24 1.382(3)
C20 H20 0.9300
C20 C21 1.378(5)
C21 H21 0.9300
C21 C22 1.375(6)
C22 H22 0.9300
C22 C23 1.372(5)
C23 H23 0.9300
C23 C24 1.385(4)
C25 C26 1.380(3)
C25 C30 1.392(3)
C26 H26 0.9300
C26 C27 1.396(4)
C27 H27 0.9300
C27 C28 1.384(4)
C28 C29 1.370(4)
C29 H29 0.9300
C29 C30 1.373(4)
C30 H30 0.9300
C31 H31A 0.9600
C31 H31B 0.9600
C31 H31C 0.9600
C32 C33 1.366(4)
C32 C37 1.385(4)
C33 H33 0.9300
C33 C34 1.388(5)
C34 H34 0.9300
C34 C35 1.373(5)
C35 C36 1.379(5)
C35 C38 1.511(5)
C36 H36 0.9300
C36 C37 1.386(5)
C37 H37 0.9300
C38 H38A 0.9600
C38 H38B 0.9600
C38 H38C 0.9600
